data_7059663
loop_
_publ_author_name
'Banerjee, Atanu'
'Mohanty, Monalisa'
'Lima, Sudhir'
'Samanta, Rajib'
'Garribba, Eugenio'
'Sasamori, Takahiro'
'Dinda, Rupam'

_publ_section_title
;
 Synthesis, structure and characterization of new dithiocarbazate-based
 mixed ligand oxidovanadium(iv) complexes: DNA/HSA interaction, cytotoxic
 activity and DFT studies
;
_journal_issue 26
_journal_name_full 'New Journal of Chemistry'
_journal_page_first 10946
_journal_page_last 10963
_journal_paper_doi 10.1039/D0NJ01246G
_journal_volume 44
_journal_year 2020
_chemical_formula_moiety 'C25 H18 N4 O2 S2 V'
_chemical_formula_sum 'C25 H18 N4 O2 S2 V'
_chemical_formula_weight 521.49
_space_group_crystal_system monoclinic
_space_group_IT_number 14
_space_group_name_Hall '-P 2ybc'
_space_group_name_H-M_alt 'P 1 21/c 1'
_atom_sites_solution_hydrogens geom
_audit_block_doi 10.5517/ccdc.csd.cc24pl2j
_audit_creation_method SHELXL-2014/7
_audit_update_record
;
2020-02-28 deposited with the CCDC.	2020-06-01 downloaded from the CCDC.
;
_cell_angle_alpha 90
_cell_angle_beta 98.7354(15)
_cell_angle_gamma 90
_cell_formula_units_Z 4
_cell_length_a 9.1494(3)
_cell_length_b 14.5713(5)
_cell_length_c 16.5995(6)
_cell_measurement_reflns_used 28040
_cell_measurement_temperature 103(2)
_cell_measurement_theta_max 24.99
_cell_measurement_theta_min 2.252
_cell_volume 2187.35(13)
_computing_cell_refinement CrysAlisPro
_computing_data_collection CrystalClear
_computing_data_reduction CrysAlisPro
_computing_molecular_graphics 'Yadokari-XG 2011 (Wakita Nemoto et al., 2011)'
_computing_publication_material 'Yadokari-XG 2011 (Wakita,Nemoto et al., 2011)'
_computing_structure_refinement 'SHELXL-2014/7 (Sheldrick, 2014)'
_computing_structure_solution 'SHELXT-2014/7 (Sheldrick, 2014)'
_diffrn_ambient_temperature 103(2)
_diffrn_detector_area_resol_mean 28.5714
_diffrn_measured_fraction_theta_full 0.999
_diffrn_measured_fraction_theta_max 0.999
_diffrn_measurement_device_type 'Rigaku VariMax Saturn'
_diffrn_measurement_method \w
_diffrn_radiation_type MoK\a
_diffrn_radiation_wavelength 0.71075
_diffrn_reflns_av_R_equivalents 0.1336
_diffrn_reflns_av_unetI/netI 0.0676
_diffrn_reflns_Laue_measured_fraction_full 0.999
_diffrn_reflns_Laue_measured_fraction_max 0.999
_diffrn_reflns_limit_h_max 10
_diffrn_reflns_limit_h_min -10
_diffrn_reflns_limit_k_max 17
_diffrn_reflns_limit_k_min -17
_diffrn_reflns_limit_l_max 19
_diffrn_reflns_limit_l_min -19
_diffrn_reflns_number 28040
_diffrn_reflns_point_group_measured_fraction_full 0.999
_diffrn_reflns_point_group_measured_fraction_max 0.999
_diffrn_reflns_theta_full 24.992
_diffrn_reflns_theta_max 24.992
_diffrn_reflns_theta_min 2.252
_diffrn_source 'rotating-anode X-ray tube'
_exptl_absorpt_coefficient_mu 0.678
_exptl_absorpt_correction_T_max 0.980
_exptl_absorpt_correction_T_min 0.905
_exptl_absorpt_correction_type multi-scan
_exptl_absorpt_process_details
;
 MULABS - Empirical Correction for Absorption Anisotropy.
 Blessing, R. H., Acta Cryst., A51, 33-38 (1995).
;
_exptl_crystal_colour red
_exptl_crystal_density_diffrn 1.584
_exptl_crystal_description prism
_exptl_crystal_F_000 1068
_exptl_crystal_size_max 0.150
_exptl_crystal_size_mid 0.120
_exptl_crystal_size_min 0.030
_refine_diff_density_max 0.837
_refine_diff_density_min -0.425
_refine_diff_density_rms 0.120
_refine_ls_extinction_method none
_refine_ls_goodness_of_fit_ref 1.372
_refine_ls_hydrogen_treatment constr
_refine_ls_matrix_type full
_refine_ls_number_parameters 308
_refine_ls_number_reflns 3840
_refine_ls_number_restraints 0
_refine_ls_restrained_S_all 1.372
_refine_ls_R_factor_all 0.1381
_refine_ls_R_factor_gt 0.1104
_refine_ls_shift/su_max 0.000
_refine_ls_shift/su_mean 0.000
_refine_ls_structure_factor_coef Fsqd
_refine_ls_weighting_details 'w=1/[\s^2^(Fo^2^)+(0.0342P)^2^+17.3936P] where P=(Fo^2^+2Fc^2^)/3'
_refine_ls_weighting_scheme calc
_refine_ls_wR_factor_gt 0.1974
_refine_ls_wR_factor_ref 0.2096
_reflns_Friedel_coverage 0.000
_reflns_number_gt 3083
_reflns_number_total 3840
_reflns_threshold_expression 'I > 2\s(I)'
_cod_data_source_file d0nj01246g2.cif
_cod_data_source_block compound1
_cod_depositor_comments
;Adding full bibliography for 7059663--7059665.cif.

 Adding full bibliography for 7059663--7059665.cif.
;
_cod_original_sg_symbol_H-M 'P 21/c'
_cod_database_code 7059663
_shelx_shelxl_version_number 2014/7
_shelx_space_group_comment
;
The symmetry employed for this shelxl refinement is uniquely defined
by the following loop, which should always be used as a source of
symmetry information in preference to the above space-group names.
They are only intended as comments.
;
_shelx_estimated_absorpt_t_min 0.905
_shelx_estimated_absorpt_t_max 0.980

loop_
_space_group_symop_operation_xyz
'x, y, z'
'-x, y+1/2, -z+1/2'
'-x, -y, -z'
'x, -y-1/2, z-1/2'

loop_
_atom_site_label
_atom_site_type_symbol
_atom_site_fract_x
_atom_site_fract_y
_atom_site_fract_z
_atom_site_U_iso_or_equiv
_atom_site_adp_type
_atom_site_occupancy
_atom_site_site_symmetry_order
_atom_site_calc_flag
_atom_site_refinement_flags_posn
_atom_site_refinement_flags_adp
_atom_site_refinement_flags_occupancy
_atom_site_disorder_assembly
_atom_site_disorder_group
V1 V 0.81285(14) 0.18305(9) 0.41977(8) 0.0188(3) Uani 1 1 d . . . . .
O1 O 0.9559(5) 0.1664(4) 0.4857(3) 0.0232(13) Uani 1 1 d . . . . .
S1 S 0.9135(2) 0.13594(14) 0.29884(13) 0.0243(5) Uani 1 1 d . . . . .
C1 C 0.9303(8) 0.2471(6) 0.2647(5) 0.0236(18) Uani 1 1 d . . . . .
N1 N 0.8990(7) 0.3228(4) 0.2992(4) 0.0235(15) Uani 1 1 d . . . . .
N2 N 0.8450(6) 0.3102(4) 0.3730(4) 0.0191(14) Uani 1 1 d . . . . .
C2 C 0.8232(8) 0.3881(5) 0.4077(5) 0.0213(18) Uani 1 1 d . . . . .
H1 H 0.8562 0.4417 0.3832 0.026 Uiso 1 1 calc R U . . .
C3 C 0.7558(8) 0.4015(5) 0.4779(5) 0.0218(18) Uani 1 1 d . . . . .
C4 C 0.7510(8) 0.4928(6) 0.5128(5) 0.0208(17) Uani 1 1 d . . . . .
C5 C 0.8255(9) 0.5696(5) 0.4866(5) 0.0253(19) Uani 1 1 d . . . . .
H2 H 0.8840 0.5620 0.4444 0.030 Uiso 1 1 calc R U . . .
C6 C 0.8157(9) 0.6547(5) 0.5203(5) 0.0251(19) Uani 1 1 d . . . . .
H3 H 0.8650 0.7052 0.5003 0.030 Uiso 1 1 calc R U . . .
C7 C 0.7343(9) 0.6678(5) 0.5835(5) 0.0245(18) Uani 1 1 d . . . . .
H4 H 0.7290 0.7267 0.6073 0.029 Uiso 1 1 calc R U . . .
C8 C 0.6618(9) 0.5949(6) 0.6110(5) 0.0265(19) Uani 1 1 d . . . . .
H5 H 0.6060 0.6039 0.6541 0.032 Uiso 1 1 calc R U . . .
C9 C 0.6678(9) 0.5084(5) 0.5775(5) 0.0224(18) Uani 1 1 d . . . . .
C10 C 0.5950(9) 0.4320(5) 0.6070(5) 0.0261(19) Uani 1 1 d . . . . .
H6 H 0.5392 0.4415 0.6501 0.031 Uiso 1 1 calc R U . . .
C11 C 0.6019(8) 0.3470(5) 0.5765(5) 0.0233(18) Uani 1 1 d . . . . .
H7 H 0.5528 0.2980 0.5990 0.028 Uiso 1 1 calc R U . . .
C12 C 0.6820(8) 0.3293(5) 0.5108(5) 0.0201(17) Uani 1 1 d . . . . .
O2 O 0.6809(5) 0.2445(4) 0.4843(3) 0.0208(12) Uani 1 1 d . . . . .
S2 S 0.9935(2) 0.25644(15) 0.17006(13) 0.0255(5) Uani 1 1 d . . . . .
C13 C 1.0599(9) 0.3728(6) 0.1721(5) 0.029(2) Uani 1 1 d . . . . .
H8 H 0.9758 0.4151 0.1672 0.043 Uiso 1 1 calc R U . . .
H9 H 1.1149 0.3825 0.1266 0.043 Uiso 1 1 calc R U . . .
H10 H 1.1250 0.3840 0.2237 0.043 Uiso 1 1 calc R U . . .
N3 N 0.5911(6) 0.1680(4) 0.3326(4) 0.0190(14) Uani 1 1 d . . . . .
C14 C 0.5248(9) 0.2272(5) 0.2794(5) 0.0232(18) Uani 1 1 d . . . . .
H11 H 0.5735 0.2837 0.2728 0.028 Uiso 1 1 calc R U . . .
C15 C 0.3868(9) 0.2122(6) 0.2319(5) 0.0253(18) Uani 1 1 d . . . . .
H12 H 0.3421 0.2579 0.1955 0.030 Uiso 1 1 calc R U . . .
C16 C 0.3181(9) 0.1296(6) 0.2395(5) 0.0268(19) Uani 1 1 d . . . . .
H13 H 0.2245 0.1174 0.2079 0.032 Uiso 1 1 calc R U . . .
C17 C 0.3856(8) 0.0643(5) 0.2932(5) 0.0208(17) Uani 1 1 d . . . . .
C18 C 0.3220(8) -0.0232(5) 0.3056(5) 0.0202(17) Uani 1 1 d . . . . .
H14 H 0.2306 -0.0397 0.2738 0.024 Uiso 1 1 calc R U . . .
C19 C 0.3895(9) -0.0834(6) 0.3620(5) 0.0244(19) Uani 1 1 d . . . . .
H15 H 0.3442 -0.1409 0.3689 0.029 Uiso 1 1 calc R U . . .
C20 C 0.5280(8) -0.0615(5) 0.4111(5) 0.0190(17) Uani 1 1 d . . . . .
C21 C 0.6007(8) -0.1183(5) 0.4726(5) 0.0203(17) Uani 1 1 d . . . . .
H16 H 0.5586 -0.1755 0.4843 0.024 Uiso 1 1 calc R U . . .
C22 C 0.7331(8) -0.0909(5) 0.5157(5) 0.0229(18) Uani 1 1 d . . . . .
H17 H 0.7849 -0.1291 0.5568 0.028 Uiso 1 1 calc R U . . .
C23 C 0.7901(8) -0.0061(5) 0.4982(5) 0.0184(17) Uani 1 1 d . . . . .
H18 H 0.8821 0.0120 0.5286 0.022 Uiso 1 1 calc R U . . .
N4 N 0.7256(7) 0.0505(4) 0.4426(4) 0.0189(14) Uani 1 1 d . . . . .
C24 C 0.5949(8) 0.0234(5) 0.3981(5) 0.0184(17) Uani 1 1 d . . . . .
C25 C 0.5242(8) 0.0867(5) 0.3398(5) 0.0205(17) Uani 1 1 d . . . . .

loop_
_atom_site_aniso_label
_atom_site_aniso_U_11
_atom_site_aniso_U_22
_atom_site_aniso_U_33
_atom_site_aniso_U_23
_atom_site_aniso_U_13
_atom_site_aniso_U_12
V1 0.0162(7) 0.0153(7) 0.0252(7) 0.0008(6) 0.0044(5) -0.0009(6)
O1 0.016(3) 0.020(3) 0.033(3) 0.001(2) 0.004(2) -0.004(2)
S1 0.0242(11) 0.0191(10) 0.0312(12) 0.0005(9) 0.0091(9) 0.0019(9)
C1 0.008(4) 0.032(5) 0.031(5) -0.003(4) 0.002(3) -0.001(3)
N1 0.027(4) 0.015(3) 0.028(4) 0.001(3) 0.005(3) -0.002(3)
N2 0.013(3) 0.014(3) 0.030(4) -0.002(3) 0.002(3) -0.005(3)
C2 0.016(4) 0.013(4) 0.035(5) 0.004(3) 0.002(3) -0.002(3)
C3 0.017(4) 0.020(4) 0.028(5) 0.001(4) 0.004(3) -0.005(3)
C4 0.016(4) 0.025(4) 0.021(4) 0.002(3) 0.002(3) -0.001(3)
C5 0.020(4) 0.023(4) 0.030(5) 0.003(4) -0.005(4) -0.001(3)
C6 0.027(4) 0.018(4) 0.028(5) 0.002(4) 0.000(4) 0.000(3)
C7 0.033(5) 0.012(4) 0.028(5) -0.003(3) 0.004(4) -0.005(3)
C8 0.025(4) 0.025(4) 0.030(5) -0.001(4) 0.003(4) 0.002(4)
C9 0.022(4) 0.015(4) 0.030(5) 0.004(4) 0.002(4) 0.000(3)
C10 0.027(5) 0.021(4) 0.032(5) -0.010(4) 0.011(4) -0.001(4)
C11 0.021(4) 0.018(4) 0.030(5) 0.001(4) 0.002(3) -0.004(3)
C12 0.014(4) 0.017(4) 0.026(4) 0.001(3) -0.004(3) 0.001(3)
O2 0.019(3) 0.015(3) 0.030(3) -0.002(2) 0.008(2) -0.005(2)
S2 0.0250(11) 0.0269(11) 0.0266(11) 0.0020(9) 0.0101(9) 0.0022(9)
C13 0.024(4) 0.029(5) 0.036(5) 0.006(4) 0.014(4) -0.001(4)
N3 0.014(3) 0.020(4) 0.025(4) -0.001(3) 0.010(3) 0.000(3)
C14 0.025(4) 0.020(4) 0.024(4) 0.004(4) 0.003(3) 0.004(3)
C15 0.025(4) 0.023(4) 0.027(5) -0.001(4) 0.001(3) 0.004(4)
C16 0.020(4) 0.035(5) 0.024(4) -0.002(4) 0.000(3) -0.001(4)
C17 0.019(4) 0.024(4) 0.021(4) -0.005(3) 0.009(3) 0.000(3)
C18 0.019(4) 0.022(4) 0.019(4) -0.006(3) 0.002(3) -0.004(3)
C19 0.022(4) 0.020(4) 0.035(5) -0.010(4) 0.017(4) -0.005(3)
C20 0.020(4) 0.014(4) 0.024(4) -0.003(3) 0.006(3) 0.001(3)
C21 0.015(4) 0.018(4) 0.029(5) -0.004(3) 0.009(3) -0.003(3)
C22 0.014(4) 0.018(4) 0.038(5) 0.004(4) 0.008(4) 0.007(3)
C23 0.014(4) 0.020(4) 0.021(4) -0.003(3) 0.004(3) 0.000(3)
N4 0.020(3) 0.013(3) 0.023(4) 0.002(3) 0.003(3) 0.002(3)
C24 0.014(4) 0.018(4) 0.024(4) -0.007(3) 0.007(3) 0.002(3)
C25 0.018(4) 0.020(4) 0.025(4) -0.004(3) 0.008(3) -0.001(3)

loop_
_atom_type_symbol
_atom_type_description
_atom_type_scat_dispersion_real
_atom_type_scat_dispersion_imag
_atom_type_scat_source
C C 0.0033 0.0016 'International Tables Vol C Tables 4.2.6.8 and 6.1.1.4'
H H 0.0000 0.0000 'International Tables Vol C Tables 4.2.6.8 and 6.1.1.4'
O O 0.0106 0.0060 'International Tables Vol C Tables 4.2.6.8 and 6.1.1.4'
N N 0.0061 0.0033 'International Tables Vol C Tables 4.2.6.8 and 6.1.1.4'
S S 0.1246 0.1234 'International Tables Vol C Tables 4.2.6.8 and 6.1.1.4'
V V 0.3005 0.5294 'International Tables Vol C Tables 4.2.6.8 and 6.1.1.4'

loop_
_geom_angle_atom_site_label_1
_geom_angle_atom_site_label_2
_geom_angle_atom_site_label_3
_geom_angle
_geom_angle_site_symmetry_1
_geom_angle_site_symmetry_3
_geom_angle_publ_flag
O1 V1 O2 101.9(3) . . ?
O1 V1 N2 104.4(3) . . ?
O2 V1 N2 85.9(2) . . ?
O1 V1 N4 91.8(3) . . ?
O2 V1 N4 92.2(2) . . ?
N2 V1 N4 163.8(2) . . ?
O1 V1 N3 164.9(3) . . ?
O2 V1 N3 80.2(2) . . ?
N2 V1 N3 90.6(2) . . ?
N4 V1 N3 73.2(2) . . ?
O1 V1 S1 98.6(2) . . ?
O2 V1 S1 158.03(18) . . ?
N2 V1 S1 81.29(19) . . ?
N4 V1 S1 95.13(18) . . ?
N3 V1 S1 82.12(16) . . ?
C1 S1 V1 94.0(3) . . ?
N1 C1 S1 128.0(6) . . ?
N1 C1 S2 117.0(6) . . ?
S1 C1 S2 115.0(5) . . ?
C1 N1 N2 114.0(6) . . ?
C2 N2 N1 111.7(6) . . ?
C2 N2 V1 125.6(5) . . ?
N1 N2 V1 122.7(5) . . ?
N2 C2 C3 126.9(7) . . ?
C12 C3 C2 120.8(7) . . ?
C12 C3 C4 119.0(7) . . ?
C2 C3 C4 119.9(7) . . ?
C5 C4 C9 116.3(7) . . ?
C5 C4 C3 123.8(7) . . ?
C9 C4 C3 119.9(7) . . ?
C6 C5 C4 121.8(8) . . ?
C5 C6 C7 120.6(8) . . ?
C8 C7 C6 119.2(8) . . ?
C7 C8 C9 121.6(8) . . ?
C8 C9 C10 121.8(8) . . ?
C8 C9 C4 120.5(7) . . ?
C10 C9 C4 117.8(7) . . ?
C11 C10 C9 122.7(8) . . ?
C10 C11 C12 121.0(8) . . ?
O2 C12 C3 123.7(7) . . ?
O2 C12 C11 116.7(7) . . ?
C3 C12 C11 119.6(7) . . ?
C12 O2 V1 130.1(5) . . ?
C1 S2 C13 102.2(4) . . ?
C14 N3 C25 117.8(7) . . ?
C14 N3 V1 128.9(5) . . ?
C25 N3 V1 113.2(5) . . ?
N3 C14 C15 124.0(8) . . ?
C16 C15 C14 118.2(8) . . ?
C15 C16 C17 119.7(8) . . ?
C16 C17 C25 117.9(7) . . ?
C16 C17 C18 123.7(7) . . ?
C25 C17 C18 118.4(7) . . ?
C19 C18 C17 121.5(7) . . ?
C18 C19 C20 121.1(7) . . ?
C21 C20 C24 117.4(7) . . ?
C21 C20 C19 124.3(7) . . ?
C24 C20 C19 118.3(7) . . ?
C22 C21 C20 119.5(7) . . ?
C21 C22 C23 118.8(7) . . ?
N4 C23 C22 124.3(7) . . ?
C23 N4 C24 117.6(7) . . ?
C23 N4 V1 123.5(5) . . ?
C24 N4 V1 119.0(5) . . ?
N4 C24 C20 122.4(7) . . ?
N4 C24 C25 116.8(7) . . ?
C20 C24 C25 120.7(7) . . ?
N3 C25 C24 117.8(7) . . ?
N3 C25 C17 122.3(7) . . ?
C24 C25 C17 119.9(7) . . ?

loop_
_geom_bond_atom_site_label_1
_geom_bond_atom_site_label_2
_geom_bond_distance
_geom_bond_site_symmetry_2
_geom_bond_publ_flag
V1 O1 1.591(5) . ?
V1 O2 1.949(5) . ?
V1 N2 2.047(6) . ?
V1 N4 2.145(6) . ?
V1 N3 2.316(6) . ?
V1 S1 2.431(2) . ?
S1 C1 1.730(9) . ?
C1 N1 1.296(10) . ?
C1 S2 1.760(8) . ?
N1 N2 1.402(9) . ?
N2 C2 1.301(10) . ?
C2 C3 1.413(11) . ?
C3 C12 1.406(11) . ?
C3 C4 1.453(11) . ?
C4 C5 1.414(11) . ?
C4 C9 1.426(11) . ?
C5 C6 1.369(11) . ?
C6 C7 1.389(11) . ?
C7 C8 1.367(11) . ?
C8 C9 1.382(11) . ?
C9 C10 1.422(11) . ?
C10 C11 1.343(11) . ?
C11 C12 1.426(11) . ?
C12 O2 1.310(9) . ?
S2 C13 1.799(8) . ?
N3 C14 1.315(10) . ?
N3 C25 1.347(10) . ?
C14 C15 1.401(11) . ?
C15 C16 1.372(11) . ?
C16 C17 1.383(11) . ?
C17 C25 1.420(11) . ?
C17 C18 1.430(11) . ?
C18 C19 1.360(11) . ?
C19 C20 1.434(11) . ?
C20 C21 1.401(11) . ?
C20 C24 1.411(10) . ?
C21 C22 1.369(11) . ?
C22 C23 1.388(11) . ?
C23 N4 1.311(10) . ?
N4 C24 1.365(9) . ?
C24 C25 1.420(11) . ?

loop_
_geom_torsion_atom_site_label_1
_geom_torsion_atom_site_label_2
_geom_torsion_atom_site_label_3
_geom_torsion_atom_site_label_4
_geom_torsion
_geom_torsion_site_symmetry_1
_geom_torsion_site_symmetry_2
_geom_torsion_site_symmetry_3
_geom_torsion_site_symmetry_4
_geom_torsion_publ_flag
V1 S1 C1 N1 1.4(7) . . . . ?
V1 S1 C1 S2 -176.9(4) . . . . ?
S1 C1 N1 N2 -0.2(10) . . . . ?
S2 C1 N1 N2 178.1(5) . . . . ?
C1 N1 N2 C2 176.3(7) . . . . ?
C1 N1 N2 V1 -1.7(8) . . . . ?
N1 N2 C2 C3 173.1(7) . . . . ?
V1 N2 C2 C3 -9.0(11) . . . . ?
N2 C2 C3 C12 -10.5(13) . . . . ?
N2 C2 C3 C4 174.9(8) . . . . ?
C12 C3 C4 C5 177.6(7) . . . . ?
C2 C3 C4 C5 -7.7(12) . . . . ?
C12 C3 C4 C9 -2.2(11) . . . . ?
C2 C3 C4 C9 172.5(7) . . . . ?
C9 C4 C5 C6 -1.3(11) . . . . ?
C3 C4 C5 C6 178.8(8) . . . . ?
C4 C5 C6 C7 1.7(12) . . . . ?
C5 C6 C7 C8 -1.0(12) . . . . ?
C6 C7 C8 C9 0.1(13) . . . . ?
C7 C8 C9 C10 178.7(8) . . . . ?
C7 C8 C9 C4 0.2(13) . . . . ?
C5 C4 C9 C8 0.4(11) . . . . ?
C3 C4 C9 C8 -179.7(8) . . . . ?
C5 C4 C9 C10 -178.2(7) . . . . ?
C3 C4 C9 C10 1.6(11) . . . . ?
C8 C9 C10 C11 -178.6(8) . . . . ?
C4 C9 C10 C11 0.0(13) . . . . ?
C9 C10 C11 C12 -1.1(13) . . . . ?
C2 C3 C12 O2 6.1(12) . . . . ?
C4 C3 C12 O2 -179.3(7) . . . . ?
C2 C3 C12 C11 -173.5(7) . . . . ?
C4 C3 C12 C11 1.1(11) . . . . ?
C10 C11 C12 O2 -179.1(7) . . . . ?
C10 C11 C12 C3 0.6(12) . . . . ?
C3 C12 O2 V1 19.2(11) . . . . ?
C11 C12 O2 V1 -161.2(5) . . . . ?
N1 C1 S2 C13 21.5(7) . . . . ?
S1 C1 S2 C13 -160.1(4) . . . . ?
C25 N3 C14 C15 2.2(12) . . . . ?
V1 N3 C14 C15 -177.2(6) . . . . ?
N3 C14 C15 C16 -1.9(13) . . . . ?
C14 C15 C16 C17 0.2(12) . . . . ?
C15 C16 C17 C25 1.1(12) . . . . ?
C15 C16 C17 C18 179.5(7) . . . . ?
C16 C17 C18 C19 -176.8(8) . . . . ?
C25 C17 C18 C19 1.6(11) . . . . ?
C17 C18 C19 C20 -0.3(11) . . . . ?
C18 C19 C20 C21 177.2(7) . . . . ?
C18 C19 C20 C24 -1.6(11) . . . . ?
C24 C20 C21 C22 -1.4(11) . . . . ?
C19 C20 C21 C22 179.8(7) . . . . ?
C20 C21 C22 C23 1.3(11) . . . . ?
C21 C22 C23 N4 0.0(12) . . . . ?
C22 C23 N4 C24 -1.2(11) . . . . ?
C22 C23 N4 V1 177.8(6) . . . . ?
C23 N4 C24 C20 1.0(11) . . . . ?
V1 N4 C24 C20 -178.1(5) . . . . ?
C23 N4 C24 C25 178.1(7) . . . . ?
V1 N4 C24 C25 -0.9(9) . . . . ?
C21 C20 C24 N4 0.3(11) . . . . ?
C19 C20 C24 N4 179.2(7) . . . . ?
C21 C20 C24 C25 -176.7(7) . . . . ?
C19 C20 C24 C25 2.1(11) . . . . ?
C14 N3 C25 C24 -179.1(7) . . . . ?
V1 N3 C25 C24 0.4(8) . . . . ?
C14 N3 C25 C17 -0.8(11) . . . . ?
V1 N3 C25 C17 178.7(6) . . . . ?
N4 C24 C25 N3 0.3(10) . . . . ?
C20 C24 C25 N3 177.5(7) . . . . ?
N4 C24 C25 C17 -178.0(7) . . . . ?
C20 C24 C25 C17 -0.9(11) . . . . ?
C16 C17 C25 N3 -0.8(11) . . . . ?
C18 C17 C25 N3 -179.3(7) . . . . ?
C16 C17 C25 C24 177.5(7) . . . . ?
C18 C17 C25 C24 -1.0(11) . . . . ?
